data_4033533
loop_
_publ_author_name
'Shibahara, Fumitoshi'
'Suzuki, Masafumi'
'Kubota, Saki'
'Fukunaga, Tomoki'
'Udagawa, Taro'
'Murai, Toshiaki'

_publ_section_title
;
 Selenolactams as Synthetic Intermediates for the Synthesis of Polycyclic
 Amines via Seleno-Claisen Rearrangements.
;
_journal_issue 6
_journal_name_full 'The Journal of organic chemistry'
_journal_page_first 3078
_journal_page_last 3089
_journal_paper_doi 10.1021/acs.joc.8b00306
_journal_volume 83
_journal_year 2018
_chemical_formula_moiety 'C27 H27 N Se'
_chemical_formula_sum 'C27 H27 N Se'
_chemical_formula_weight 444.46
_space_group_IT_number 14
_space_group_name_Hall '-P 2yn'
_space_group_name_H-M_alt 'P 1 21/n 1'
_symmetry_cell_setting monoclinic
_symmetry_space_group_name_Hall '-P 2yn'
_symmetry_space_group_name_H-M 'P 1 21/n 1'
_atom_sites_solution_hydrogens geom
_atom_sites_solution_primary direct
_atom_sites_solution_secondary difmap
_audit_creation_method SHELXL-97
_cell_angle_alpha 90.00
_cell_angle_beta 115.964(3)
_cell_angle_gamma 90.00
_cell_formula_units_Z 4
_cell_length_a 11.659(3)
_cell_length_b 16.597(4)
_cell_length_c 12.868(3)
_cell_measurement_reflns_used 6016
_cell_measurement_temperature 193(2)
_cell_measurement_theta_max 31.0147
_cell_measurement_theta_min 2.1459
_cell_volume 2238.7(9)
_computing_structure_refinement 'SHELXL-97 (Sheldrick, 1997)'
_computing_structure_solution 'SHELXS-97 (Sheldrick, 1990)'
_diffrn_ambient_temperature 193(2)
_diffrn_detector_area_resol_mean 14.63
_diffrn_measured_fraction_theta_full 0.994
_diffrn_measured_fraction_theta_max 0.994
_diffrn_measurement_device_type 'Mercury CCD (2x2 bin mode)'
_diffrn_measurement_method dtprofit.ref
_diffrn_radiation_monochromator graphite
_diffrn_radiation_source 'fine-focus sealed tube'
_diffrn_radiation_type MoK\a
_diffrn_radiation_wavelength 0.71075
_diffrn_reflns_av_R_equivalents 0.0260
_diffrn_reflns_av_sigmaI/netI 0.0250
_diffrn_reflns_limit_h_max 15
_diffrn_reflns_limit_h_min -15
_diffrn_reflns_limit_k_max 21
_diffrn_reflns_limit_k_min -14
_diffrn_reflns_limit_l_max 14
_diffrn_reflns_limit_l_min -16
_diffrn_reflns_number 18189
_diffrn_reflns_theta_full 27.50
_diffrn_reflns_theta_max 27.50
_diffrn_reflns_theta_min 2.15
_exptl_absorpt_coefficient_mu 1.690
_exptl_absorpt_correction_T_max 0.6224
_exptl_absorpt_correction_T_min 0.5302
_exptl_absorpt_correction_type numerical
_exptl_crystal_colour yellow
_exptl_crystal_density_diffrn 1.319
_exptl_crystal_density_method 'not measured'
_exptl_crystal_description Block
_exptl_crystal_F_000 920
_exptl_crystal_size_max 0.43
_exptl_crystal_size_mid 0.31
_exptl_crystal_size_min 0.31
_refine_diff_density_max 0.612
_refine_diff_density_min -0.781
_refine_diff_density_rms 0.042
_refine_ls_extinction_method none
_refine_ls_goodness_of_fit_ref 1.050
_refine_ls_hydrogen_treatment mixed
_refine_ls_matrix_type full
_refine_ls_number_parameters 267
_refine_ls_number_reflns 5115
_refine_ls_number_restraints 0
_refine_ls_restrained_S_all 1.050
_refine_ls_R_factor_all 0.0561
_refine_ls_R_factor_gt 0.0423
_refine_ls_shift/su_max 0.001
_refine_ls_shift/su_mean 0.000
_refine_ls_structure_factor_coef Fsqd
_refine_ls_weighting_details 'calc w=1/[\s^2^(Fo^2^)+(0.0516P)^2^+0.6771P] where P=(Fo^2^+2Fc^2^)/3'
_refine_ls_weighting_scheme calc
_refine_ls_wR_factor_gt 0.1052
_refine_ls_wR_factor_ref 0.1145
_reflns_number_gt 4020
_reflns_number_total 5115
_reflns_threshold_expression >2sigma(I)
_cod_data_source_file jo8b00306_si_004.cif
_cod_data_source_block ms1225
_cod_depositor_comments
;
The following automatic conversions were performed:

'_exptl_absorpt_correction_type' value 'Numerical' changed to
'numerical' according to
/home/data/users/saulius/crontab/automatic-downloads/rss-feeds/ACS/lib/dictionaries/cif_core.dic
dictionary named 'cif_core.dic' version 2.4.2 from 2011-04-26.

Automatic conversion script
Id: cif_fix_values 4973 2017-02-22 13:04:09Z antanas 

 Adding full bibliography for 4033533.cif.
;
_cod_original_cell_volume 2238.6(9)
_cod_original_sg_symbol_H-M P21/n
_cod_database_code 4033533

loop_
_symmetry_equiv_pos_as_xyz
'x, y, z'
'-x+1/2, y+1/2, -z+1/2'
'-x, -y, -z'
'x-1/2, -y-1/2, z-1/2'

loop_
_atom_site_label
_atom_site_type_symbol
_atom_site_fract_x
_atom_site_fract_y
_atom_site_fract_z
_atom_site_U_iso_or_equiv
_atom_site_adp_type
_atom_site_occupancy
_atom_site_symmetry_multiplicity
_atom_site_calc_flag
_atom_site_refinement_flags
Se1 Se 0.50617(2) 0.09144(2) 0.86299(2) 0.07478(14) Uani 1 1 d .
N1 N 0.29185(19) 0.02895(10) 0.67891(19) 0.0557(5) Uani 1 1 d .
C1 C 0.3448(2) 0.09060(12) 0.74629(19) 0.0452(5) Uani 1 1 d .
C2 C 0.1693(2) 0.04603(15) 0.5819(2) 0.0639(7) Uani 1 1 d .
H2 H 0.1062 0.0037 0.5744 0.077 Uiso 1 1 calc R
H2A H 0.1779 0.0490 0.5088 0.077 Uiso 1 1 calc R
C3 C 0.12817(18) 0.12759(13) 0.61005(17) 0.0444(4) Uani 1 1 d .
H3 H 0.1030 0.1623 0.5400 0.053 Uiso 1 1 calc R
C4 C 0.25587(17) 0.16292(11) 0.70572(16) 0.0388(4) Uani 1 1 d .
C5 C 0.01355(18) 0.12212(13) 0.63597(16) 0.0430(4) Uani 1 1 d .
C6 C -0.0082(2) 0.05640(14) 0.69141(19) 0.0518(5) Uani 1 1 d .
H6 H 0.0510 0.0131 0.7157 0.062 Uiso 1 1 calc R
C7 C -0.1148(3) 0.0532(2) 0.7117(2) 0.0748(8) Uani 1 1 d .
H7 H -0.1287 0.0078 0.7496 0.090 Uiso 1 1 calc R
C8 C -0.2009(3) 0.1154(3) 0.6772(3) 0.0982(12) Uani 1 1 d .
H8 H -0.2737 0.1134 0.6923 0.118 Uiso 1 1 calc R
C9 C -0.1821(3) 0.1799(3) 0.6216(3) 0.0928(11) Uani 1 1 d .
H9 H -0.2422 0.2227 0.5971 0.111 Uiso 1 1 calc R
C10 C -0.0753(2) 0.18341(17) 0.6005(2) 0.0644(6) Uani 1 1 d .
H10 H -0.0632 0.2286 0.5611 0.077 Uiso 1 1 calc R
C11 C 0.2470(2) 0.20832(12) 0.80687(18) 0.0466(5) Uani 1 1 d .
H11 H 0.3342 0.2269 0.8588 0.056 Uiso 1 1 calc R
H11A H 0.1951 0.2573 0.7739 0.056 Uiso 1 1 calc R
C12 C 0.1937(2) 0.16790(12) 0.88219(17) 0.0439(4) Uani 1 1 d .
C13 C 0.2479(2) 0.10035(13) 0.95048(19) 0.0525(5) Uani 1 1 d .
H13 H 0.3220 0.0766 0.9504 0.063 Uiso 1 1 calc R
C14 C 0.1951(3) 0.06741(16) 1.0184(2) 0.0637(6) Uani 1 1 d .
H14 H 0.2329 0.0211 1.0638 0.076 Uiso 1 1 calc R
C15 C 0.0886(3) 0.10091(15) 1.0208(2) 0.0636(6) Uani 1 1 d .
H15 H 0.0515 0.0773 1.0661 0.076 Uiso 1 1 calc R
C16 C 0.0362(2) 0.16915(15) 0.9567(2) 0.0600(6) Uani 1 1 d .
H16 H -0.0362 0.1936 0.9594 0.072 Uiso 1 1 calc R
C17 C 0.0884(2) 0.20203(13) 0.88872(19) 0.0525(5) Uani 1 1 d .
H17 H 0.0513 0.2492 0.8452 0.063 Uiso 1 1 calc R
C18 C 0.3172(2) 0.22370(12) 0.64913(18) 0.0465(5) Uani 1 1 d .
H18 H 0.4073 0.2325 0.7077 0.056 Uiso 1 1 calc R
C19 C 0.3240(2) 0.19011(12) 0.54098(19) 0.0481(5) Uani 1 1 d .
C20 C 0.4246(2) 0.14066(15) 0.5523(2) 0.0615(6) Uani 1 1 d .
H20 H 0.4889 0.1280 0.6272 0.074 Uiso 1 1 calc R
C21 C 0.4328(3) 0.10953(18) 0.4561(3) 0.0746(8) Uani 1 1 d .
H21 H 0.5017 0.0751 0.4655 0.089 Uiso 1 1 calc R
C22 C 0.3415(3) 0.12815(19) 0.3469(3) 0.0786(8) Uani 1 1 d .
H22 H 0.3468 0.1064 0.2808 0.094 Uiso 1 1 calc R
C23 C 0.2429(3) 0.17821(18) 0.3343(2) 0.0714(7) Uani 1 1 d .
H23 H 0.1803 0.1917 0.2590 0.086 Uiso 1 1 calc R
C24 C 0.2336(2) 0.20940(15) 0.4304(2) 0.0574(5) Uani 1 1 d .
H24 H 0.1649 0.2442 0.4203 0.069 Uiso 1 1 calc R
C25 C 0.2544(3) 0.30469(14) 0.6247(2) 0.0590(6) Uani 1 1 d .
H25 H 0.161(3) 0.3071(17) 0.584(2) 0.081(9) Uiso 1 1 d .
C26 C 0.3169(4) 0.37275(16) 0.6541(3) 0.0879(10) Uani 1 1 d .
H26 H 0.4074 0.3726 0.6934 0.106 Uiso 1 1 calc R
H26A H 0.2717 0.4224 0.6362 0.106 Uiso 1 1 calc R
C27 C 0.3532(4) -0.04845(16) 0.6848(4) 0.0980(12) Uani 1 1 d .
H27 H 0.4115 -0.0438 0.6486 0.147 Uiso 1 1 calc R
H27A H 0.2882 -0.0892 0.6439 0.147 Uiso 1 1 calc R
H27B H 0.4014 -0.0644 0.7658 0.147 Uiso 1 1 calc R

loop_
_atom_site_aniso_label
_atom_site_aniso_U_11
_atom_site_aniso_U_22
_atom_site_aniso_U_33
_atom_site_aniso_U_23
_atom_site_aniso_U_13
_atom_site_aniso_U_12
Se1 0.04696(16) 0.1002(3) 0.0679(2) 0.01754(14) 0.01658(13) 0.01650(13)
N1 0.0617(11) 0.0403(9) 0.0844(14) -0.0116(9) 0.0498(11) -0.0035(8)
C1 0.0451(11) 0.0449(10) 0.0532(12) 0.0017(9) 0.0286(10) 0.0014(8)
C2 0.0568(13) 0.0683(15) 0.0745(16) -0.0375(13) 0.0361(13) -0.0227(12)
C3 0.0403(10) 0.0528(11) 0.0388(10) -0.0070(9) 0.0161(8) -0.0065(9)
C4 0.0374(9) 0.0383(9) 0.0388(9) -0.0045(7) 0.0150(8) -0.0034(7)
C5 0.0365(9) 0.0550(11) 0.0340(9) -0.0020(8) 0.0122(8) -0.0035(8)
C6 0.0495(12) 0.0559(12) 0.0470(11) -0.0032(10) 0.0182(9) -0.0105(10)
C7 0.0630(16) 0.106(2) 0.0559(14) -0.0039(15) 0.0265(13) -0.0347(16)
C8 0.0410(14) 0.197(4) 0.0578(17) 0.004(2) 0.0227(13) -0.0026(19)
C9 0.0532(15) 0.161(3) 0.0613(16) 0.0230(19) 0.0222(13) 0.0496(19)
C10 0.0591(14) 0.0845(17) 0.0484(12) 0.0222(12) 0.0225(11) 0.0242(13)
C11 0.0561(12) 0.0396(10) 0.0451(11) -0.0083(8) 0.0232(9) -0.0056(9)
C12 0.0529(11) 0.0423(10) 0.0366(9) -0.0099(8) 0.0196(8) -0.0028(9)
C13 0.0593(13) 0.0556(12) 0.0443(11) 0.0004(9) 0.0243(10) 0.0082(10)
C14 0.0816(17) 0.0642(14) 0.0510(13) 0.0105(11) 0.0344(13) 0.0098(13)
C15 0.0761(17) 0.0738(16) 0.0517(13) -0.0028(11) 0.0380(13) -0.0044(13)
C16 0.0645(14) 0.0673(14) 0.0561(13) -0.0101(11) 0.0336(12) 0.0050(12)
C17 0.0621(13) 0.0490(11) 0.0491(12) -0.0046(9) 0.0269(10) 0.0060(10)
C18 0.0474(11) 0.0441(10) 0.0500(11) -0.0027(9) 0.0232(9) -0.0073(9)
C19 0.0507(11) 0.0477(11) 0.0541(12) -0.0023(9) 0.0306(10) -0.0095(9)
C20 0.0606(14) 0.0688(15) 0.0700(16) 0.0035(12) 0.0424(13) 0.0003(12)
C21 0.0801(19) 0.0785(17) 0.090(2) -0.0010(15) 0.0598(18) 0.0024(15)
C22 0.098(2) 0.0867(19) 0.079(2) -0.0225(16) 0.0644(18) -0.0218(17)
C23 0.0756(17) 0.0891(18) 0.0566(14) -0.0083(13) 0.0355(13) -0.0194(15)
C24 0.0578(13) 0.0665(14) 0.0538(13) 0.0009(11) 0.0299(11) -0.0038(11)
C25 0.0774(17) 0.0470(12) 0.0595(14) 0.0026(10) 0.0364(13) -0.0021(11)
C26 0.125(3) 0.0474(13) 0.108(3) -0.0070(15) 0.066(2) -0.0171(16)
C27 0.118(3) 0.0495(14) 0.176(4) -0.0118(18) 0.111(3) 0.0093(16)

loop_
_atom_type_symbol
_atom_type_description
_atom_type_scat_dispersion_real
_atom_type_scat_dispersion_imag
_atom_type_scat_source
C C 0.0033 0.0016 'International Tables Vol C Tables 4.2.6.8 and 6.1.1.4'
H H 0.0000 0.0000 'International Tables Vol C Tables 4.2.6.8 and 6.1.1.4'
N N 0.0061 0.0033 'International Tables Vol C Tables 4.2.6.8 and 6.1.1.4'
Se Se -0.0929 2.2259 'International Tables Vol C Tables 4.2.6.8 and 6.1.1.4'

loop_
_geom_angle_atom_site_label_1
_geom_angle_atom_site_label_2
_geom_angle_atom_site_label_3
_geom_angle
C1 N1 C2 114.67(18)
C1 N1 C27 125.2(2)
C2 N1 C27 119.5(2)
N1 C1 C4 109.66(19)
N1 C1 Se1 124.73(16)
C4 C1 Se1 125.42(14)
N1 C2 C3 105.11(16)
C5 C3 C2 113.36(18)
C5 C3 C4 118.31(16)
C2 C3 C4 103.17(16)
C1 C4 C11 112.49(17)
C1 C4 C3 104.13(15)
C11 C4 C3 116.83(16)
C1 C4 C18 106.43(16)
C11 C4 C18 106.64(15)
C3 C4 C18 109.90(16)
C10 C5 C6 118.1(2)
C10 C5 C3 119.3(2)
C6 C5 C3 122.6(2)
C7 C6 C5 120.7(2)
C8 C7 C6 120.2(3)
C9 C8 C7 120.0(3)
C8 C9 C10 120.2(3)
C5 C10 C9 120.8(3)
C12 C11 C4 121.28(16)
C17 C12 C13 117.3(2)
C17 C12 C11 118.60(19)
C13 C12 C11 124.0(2)
C14 C13 C12 120.8(2)
C15 C14 C13 120.8(2)
C14 C15 C16 119.3(2)
C15 C16 C17 120.1(2)
C16 C17 C12 121.7(2)
C25 C18 C19 110.52(18)
C25 C18 C4 113.00(18)
C19 C18 C4 113.48(16)
C20 C19 C24 118.2(2)
C20 C19 C18 119.8(2)
C24 C19 C18 122.0(2)
C21 C20 C19 120.9(3)
C22 C21 C20 120.3(3)
C23 C22 C21 119.4(3)
C22 C23 C24 120.6(3)
C23 C24 C19 120.5(2)
C26 C25 C18 123.8(3)

loop_
_geom_bond_atom_site_label_1
_geom_bond_atom_site_label_2
_geom_bond_distance
Se1 C1 1.822(2)
N1 C1 1.308(3)
N1 C2 1.456(3)
N1 C27 1.456(3)
C1 C4 1.521(3)
C2 C3 1.531(3)
C3 C5 1.515(3)
C3 C4 1.572(3)
C4 C11 1.546(3)
C4 C18 1.586(3)
C5 C10 1.379(3)
C5 C6 1.386(3)
C6 C7 1.378(3)
C7 C8 1.371(5)
C8 C9 1.357(5)
C9 C10 1.388(4)
C11 C12 1.517(3)
C12 C17 1.388(3)
C12 C13 1.394(3)
C13 C14 1.383(3)
C14 C15 1.373(4)
C15 C16 1.376(4)
C16 C17 1.379(3)
C18 C25 1.497(3)
C18 C19 1.533(3)
C19 C20 1.386(3)
C19 C24 1.388(3)
C20 C21 1.382(4)
C21 C22 1.376(5)
C22 C23 1.369(4)
C23 C24 1.387(4)
C25 C26 1.307(4)

loop_
_geom_torsion_atom_site_label_1
_geom_torsion_atom_site_label_2
_geom_torsion_atom_site_label_3
_geom_torsion_atom_site_label_4
_geom_torsion
C2 N1 C1 C4 3.4(3)
C27 N1 C1 C4 174.2(2)
C2 N1 C1 Se1 -171.77(16)
C27 N1 C1 Se1 -1.0(3)
C1 N1 C2 C3 -14.0(3)
C27 N1 C2 C3 174.6(2)
N1 C2 C3 C5 -111.56(19)
N1 C2 C3 C4 17.6(2)
N1 C1 C4 C11 135.83(18)
Se1 C1 C4 C11 -49.0(2)
N1 C1 C4 C3 8.4(2)
Se1 C1 C4 C3 -176.49(14)
N1 C1 C4 C18 -107.74(19)
Se1 C1 C4 C18 67.4(2)
C5 C3 C4 C1 110.3(2)
C2 C3 C4 C1 -15.8(2)
C5 C3 C4 C11 -14.4(3)
C2 C3 C4 C11 -140.49(19)
C5 C3 C4 C18 -136.06(19)
C2 C3 C4 C18 97.9(2)
C2 C3 C5 C10 -143.9(2)
C4 C3 C5 C10 95.1(2)
C2 C3 C5 C6 34.1(3)
C4 C3 C5 C6 -86.8(2)
C10 C5 C6 C7 -0.9(3)
C3 C5 C6 C7 -178.9(2)
C5 C6 C7 C8 -0.1(4)
C6 C7 C8 C9 0.9(5)
C7 C8 C9 C10 -0.6(5)
C6 C5 C10 C9 1.1(4)
C3 C5 C10 C9 179.3(2)
C8 C9 C10 C5 -0.4(5)
C1 C4 C11 C12 -63.0(2)
C3 C4 C11 C12 57.4(3)
C18 C4 C11 C12 -179.31(18)
C4 C11 C12 C17 -121.2(2)
C4 C11 C12 C13 62.2(3)
C17 C12 C13 C14 2.4(3)
C11 C12 C13 C14 179.0(2)
C12 C13 C14 C15 -0.5(4)
C13 C14 C15 C16 -1.5(4)
C14 C15 C16 C17 1.7(4)
C15 C16 C17 C12 0.2(4)
C13 C12 C17 C16 -2.2(3)
C11 C12 C17 C16 -179.1(2)
C1 C4 C18 C25 -169.22(18)
C11 C4 C18 C25 -48.9(2)
C3 C4 C18 C25 78.6(2)
C1 C4 C18 C19 63.9(2)
C11 C4 C18 C19 -175.78(17)
C3 C4 C18 C19 -48.2(2)
C25 C18 C19 C20 148.5(2)
C4 C18 C19 C20 -83.3(2)
C25 C18 C19 C24 -29.7(3)
C4 C18 C19 C24 98.5(2)
C24 C19 C20 C21 -1.8(3)
C18 C19 C20 C21 179.9(2)
C19 C20 C21 C22 0.9(4)
C20 C21 C22 C23 0.4(4)
C21 C22 C23 C24 -0.8(4)
C22 C23 C24 C19 -0.2(4)
C20 C19 C24 C23 1.5(3)
C18 C19 C24 C23 179.7(2)
C19 C18 C25 C26 -100.3(3)
C4 C18 C25 C26 131.3(3)
